data_1511039
loop_
_publ_author_name
'Somer, M.'
'Cardoso Gil, R.'
'Borrmann, H.'
'Kuetuekcue, M.N.'
'Carillo-Cabrera, W.'

_publ_section_title
;
 Mg2 (B N2) Cl and Mg8 (B N2)5 I: Novel magnesium nitridoborate halides -
 syntheses, crystal structures and vibrational spectra
;
_journal_name_full 'Zeitschrift fuer Anorganische und Allgemeine Chemie'
_journal_page_first 1015
_journal_page_last 1021
_journal_paper_doi 10.1002/zaac.200400055
_journal_volume 630
_journal_year 2004
_chemical_formula_sum 'B Cl Mg2 N2'
_chemical_name_systematic 'Mg2 (B N2) Cl'
_space_group_IT_number 61
_symmetry_space_group_name_Hall '-P 2ac 2ab'
_symmetry_space_group_name_H-M 'P b c a'
_cell_angle_alpha 90
_cell_angle_beta 90
_cell_angle_gamma 90
_cell_formula_units_Z 8
_cell_length_a 6.6139
_cell_length_b 9.766
_cell_length_c 10.6
_cell_volume 684.668
_citation_journal_id_ASTM ZAACAB
_cod_data_source_file boron0-1_122.cif
_cod_data_source_block B1Cl1Mg2N2
_cod_original_cell_volume 684.6683
_cod_original_formula_sum 'B1 Cl1 Mg2 N2'
_cod_database_code 1511039

loop_
_symmetry_equiv_pos_as_xyz
x,y,z
-x+1/2,-y,z+1/2
x+1/2,-y+1/2,-z
-x,y+1/2,-z+1/2
-x,-y,-z
x-1/2,y,-z-1/2
-x-1/2,y-1/2,z
x,-y-1/2,z-1/2

loop_
_atom_site_label
_atom_site_type_symbol
_atom_site_fract_x
_atom_site_fract_y
_atom_site_fract_z
_atom_site_occupancy
_atom_site_U_iso_or_equiv
N1 N-3 0.0714 0.55702 0.12227 1 0.0
Mg2 Mg+2 0.19732 0.95026 0.44272 1 0.0
Cl1 Cl-1 0.06357 0.65825 0.45804 1 0.0
B1 B+3 0.8555 0.961 0.30126 1 0.0
N2 N-3 0.7943 0.85923 0.22591 1 0.0
Mg1 Mg+2 0.05795 0.74978 0.19404 1 0.0
